data_7226806
loop_
_publ_author_name
'Hou, Xiaomin'
'Tang, Sifu'

_publ_section_title
;
 Four new silver phosphonates constructed from semi-rigid phosphonate
 ligands: syntheses, structures and properties
;
_journal_name_full 'RSC Adv.'
_journal_paper_doi 10.1039/C6RA21382K
_journal_year 2016
_chemical_formula_sum 'C9 H12 Ag3 O9 P3'
_chemical_formula_weight 680.71
_chemical_name_systematic
;
 ?
;
_space_group_crystal_system triclinic
_space_group_IT_number 2
_space_group_name_Hall '-P 1'
_space_group_name_H-M_alt 'P -1'
_symmetry_space_group_name_Hall '-P 1'
_symmetry_space_group_name_H-M 'P -1'
_atom_sites_solution_hydrogens geom
_audit_creation_method SHELXL-2013
_audit_update_record
;
2016-08-12 deposited with the CCDC.
2016-10-17 downloaded from the CCDC.
;
_cell_angle_alpha 86.327(4)
_cell_angle_beta 89.491(4)
_cell_angle_gamma 63.771(3)
_cell_formula_units_Z 2
_cell_length_a 8.3751(9)
_cell_length_b 9.2734(9)
_cell_length_c 10.7848(13)
_cell_measurement_reflns_used 8206
_cell_measurement_temperature 293(2)
_cell_measurement_theta_max 26.481
_cell_measurement_theta_min 3.199
_cell_volume 749.64(14)
_computing_cell_refinement 'Bruker XSCANS'
_computing_data_collection 'Bruker XSCANS'
_computing_data_reduction 'Bruker SHELXTL'
_computing_molecular_graphics 'Bruker SHELXTL'
_computing_publication_material 'Bruker SHELXTL'
_computing_structure_refinement 'SHELXL-2013 (Sheldrick, 2013)'
_computing_structure_solution 'Bruker SHELXTL'
_diffrn_ambient_temperature 293(2)
_diffrn_measured_fraction_theta_full 0.986
_diffrn_measured_fraction_theta_max 0.950
_diffrn_measurement_device_type 'Bruker P4'
_diffrn_measurement_method '\w scans'
_diffrn_radiation_type MoK\a
_diffrn_radiation_wavelength 0.71073
_diffrn_reflns_av_R_equivalents 0.0588
_diffrn_reflns_av_unetI/netI 0.0703
_diffrn_reflns_Laue_measured_fraction_full 0.986
_diffrn_reflns_Laue_measured_fraction_max 0.950
_diffrn_reflns_limit_h_max 10
_diffrn_reflns_limit_h_min -10
_diffrn_reflns_limit_k_max 10
_diffrn_reflns_limit_k_min -10
_diffrn_reflns_limit_l_max 13
_diffrn_reflns_limit_l_min -13
_diffrn_reflns_number 8206
_diffrn_reflns_point_group_measured_fraction_full 0.986
_diffrn_reflns_point_group_measured_fraction_max 0.950
_diffrn_reflns_theta_full 25.242
_diffrn_reflns_theta_max 26.481
_diffrn_reflns_theta_min 3.199
_exptl_absorpt_coefficient_mu 4.246
_exptl_absorpt_correction_T_max 0.809
_exptl_absorpt_correction_T_min 0.360
_exptl_absorpt_correction_type multi-scan
_exptl_crystal_colour colorless
_exptl_crystal_density_diffrn 3.016
_exptl_crystal_description plate
_exptl_crystal_F_000 648
_exptl_crystal_size_max 0.25
_exptl_crystal_size_mid 0.25
_exptl_crystal_size_min 0.05
_refine_diff_density_max 0.887
_refine_diff_density_min -0.906
_refine_diff_density_rms 0.172
_refine_ls_extinction_method none
_refine_ls_goodness_of_fit_ref 1.006
_refine_ls_hydrogen_treatment constr
_refine_ls_matrix_type full
_refine_ls_number_parameters 217
_refine_ls_number_reflns 2951
_refine_ls_number_restraints 0
_refine_ls_restrained_S_all 1.006
_refine_ls_R_factor_all 0.0799
_refine_ls_R_factor_gt 0.0386
_refine_ls_shift/su_max 0.001
_refine_ls_shift/su_mean 0.000
_refine_ls_structure_factor_coef Fsqd
_refine_ls_weighting_details
;
 w=1/[\s^2^(Fo^2^)+(0.0229P)^2^+0.2057P]
 where P=(Fo^2^+2Fc^2^)/3
;
_refine_ls_weighting_scheme calc
_refine_ls_wR_factor_gt 0.0580
_refine_ls_wR_factor_ref 0.0670
_reflns_Friedel_coverage 0.000
_reflns_number_gt 2013
_reflns_number_total 2951
_reflns_threshold_expression 'I > 2\s(I)'
_cod_data_source_file c6ra21382k2.cif
_cod_data_source_block 1
_cod_database_code 7226806
_shelx_space_group_comment
;
The symmetry employed for this shelxl refinement is uniquely defined
by the following loop, which should always be used as a source of
symmetry information in preference to the above space-group names.
They are only intended as comments.
;
_shelxl_version_number 2013-2

loop_
_space_group_symop_operation_xyz
'x, y, z'
'-x, -y, -z'

loop_
_atom_site_label
_atom_site_type_symbol
_atom_site_fract_x
_atom_site_fract_y
_atom_site_fract_z
_atom_site_U_iso_or_equiv
_atom_site_adp_type
_atom_site_occupancy
_atom_site_site_symmetry_order
_atom_site_calc_flag
_atom_site_refinement_flags_posn
_atom_site_refinement_flags_adp
Ag1 Ag 0.57543(7) 0.60062(6) 0.05814(5) 0.03632(16) Uani 1 1 d . .
Ag2 Ag 0.82462(7) 0.82030(6) 1.02540(5) 0.03481(16) Uani 1 1 d . .
Ag3 Ag 0.83616(6) 0.14620(6) 0.88165(6) 0.03595(16) Uani 1 1 d . .
O1 O 0.8175(5) 0.4022(4) 0.1910(4) 0.0207(10) Uani 1 1 d . .
O2 O 0.6606(5) 0.2357(4) 0.1716(4) 0.0223(10) Uani 1 1 d . .
H2B H 0.6684 0.1442 0.1784 0.033 Uiso 1 1 calc R U
O3 O 0.9808(5) 0.1230(4) 0.1033(4) 0.0193(9) Uani 1 1 d . .
O4 O 1.0153(5) 0.4276(4) 0.8280(4) 0.0311(12) Uani 1 1 d . .
H4B H 1.0582 0.4918 0.8213 0.047 Uiso 1 1 calc R U
O5 O 0.7492(5) 0.6853(4) 0.8742(4) 0.0248(10) Uani 1 1 d . .
O6 O 0.7332(5) 0.4182(4) 0.8920(4) 0.0200(9) Uani 1 1 d . .
O7 O 0.6314(5) -0.0691(4) 0.7151(4) 0.0271(10) Uani 1 1 d . .
H7C H 0.6648 -0.1439 0.7686 0.041 Uiso 1 1 calc R U
O8 O 0.5480(5) 0.1485(4) 0.8679(4) 0.0239(10) Uani 1 1 d . .
O9 O 0.3241(5) 0.0487(4) 0.8084(4) 0.0215(10) Uani 1 1 d . .
P1 P 0.84896(19) 0.22874(17) 0.19495(15) 0.0151(3) Uani 1 1 d . .
P2 P 0.80664(19) 0.52192(17) 0.82331(15) 0.0171(4) Uani 1 1 d . .
P3 P 0.47840(19) 0.08393(17) 0.76716(15) 0.0162(3) Uani 1 1 d . .
C1 C 0.8120(7) 0.2159(6) 0.4524(5) 0.0165(13) Uani 1 1 d . .
C2 C 0.8370(7) 0.3343(6) 0.5111(5) 0.0186(14) Uani 1 1 d . .
H2A H 0.9313 0.3569 0.4882 0.022 Uiso 1 1 calc R U
C3 C 0.7248(7) 0.4179(6) 0.6021(5) 0.0183(14) Uani 1 1 d . .
C4 C 0.5844(7) 0.3814(6) 0.6380(5) 0.0180(13) Uani 1 1 d . .
H4A H 0.5067 0.4394 0.6983 0.022 Uiso 1 1 calc R U
C5 C 0.5600(7) 0.2610(6) 0.5850(5) 0.0145(13) Uani 1 1 d . .
C6 C 0.6744(7) 0.1792(6) 0.4919(6) 0.0188(14) Uani 1 1 d . .
H6A H 0.6587 0.0981 0.4552 0.023 Uiso 1 1 calc R U
C7 C 0.9268(7) 0.1315(7) 0.3469(5) 0.0211(14) Uani 1 1 d . .
H7A H 0.9360 0.0234 0.3482 0.025 Uiso 1 1 calc R U
H7B H 1.0455 0.1216 0.3610 0.025 Uiso 1 1 calc R U
C8 C 0.7407(8) 0.5562(6) 0.6608(5) 0.0212(14) Uani 1 1 d . .
H8A H 0.6265 0.6506 0.6514 0.025 Uiso 1 1 calc R U
H8B H 0.8265 0.5807 0.6145 0.025 Uiso 1 1 calc R U
C9 C 0.4115(7) 0.2208(7) 0.6308(6) 0.0203(14) Uani 1 1 d . .
H9A H 0.3764 0.1728 0.5654 0.024 Uiso 1 1 calc R U
H9B H 0.3089 0.3193 0.6496 0.024 Uiso 1 1 calc R U

loop_
_atom_site_aniso_label
_atom_site_aniso_U_11
_atom_site_aniso_U_22
_atom_site_aniso_U_33
_atom_site_aniso_U_23
_atom_site_aniso_U_13
_atom_site_aniso_U_12
Ag1 0.0353(3) 0.0329(3) 0.0372(4) -0.0114(3) 0.0086(3) -0.0108(2)
Ag2 0.0445(3) 0.0450(3) 0.0242(3) -0.0114(3) 0.0131(3) -0.0272(3)
Ag3 0.0328(3) 0.0203(3) 0.0506(4) -0.0068(2) -0.0059(3) -0.0072(2)
O1 0.024(2) 0.017(2) 0.023(3) -0.0038(18) 0.0039(19) -0.0118(17)
O2 0.018(2) 0.019(2) 0.033(3) -0.0008(19) 0.0007(19) -0.0111(17)
O3 0.024(2) 0.018(2) 0.015(2) -0.0086(18) 0.0089(18) -0.0074(17)
O4 0.022(2) 0.020(2) 0.053(3) -0.001(2) -0.004(2) -0.0102(18)
O5 0.028(2) 0.019(2) 0.023(3) -0.0071(19) -0.006(2) -0.0056(18)
O6 0.024(2) 0.022(2) 0.016(2) 0.0062(18) 0.0032(19) -0.0124(17)
O7 0.023(2) 0.015(2) 0.035(3) -0.0013(19) 0.010(2) -0.0013(17)
O8 0.030(2) 0.025(2) 0.020(3) -0.0035(19) 0.000(2) -0.0149(19)
O9 0.021(2) 0.020(2) 0.027(3) -0.0034(19) 0.0091(19) -0.0122(17)
P1 0.0179(8) 0.0139(8) 0.0146(9) -0.0028(6) 0.0040(7) -0.0079(6)
P2 0.0202(8) 0.0122(7) 0.0188(9) -0.0013(7) -0.0021(7) -0.0070(6)
P3 0.0191(8) 0.0143(8) 0.0171(9) -0.0026(7) 0.0049(7) -0.0090(6)
C1 0.020(3) 0.019(3) 0.010(3) 0.000(2) 0.005(3) -0.009(3)
C2 0.018(3) 0.027(3) 0.017(4) -0.001(3) 0.002(3) -0.015(3)
C3 0.032(4) 0.018(3) 0.009(3) 0.000(3) -0.002(3) -0.015(3)
C4 0.024(3) 0.019(3) 0.010(3) 0.000(3) 0.007(3) -0.009(3)
C5 0.018(3) 0.012(3) 0.017(3) 0.003(2) -0.003(3) -0.009(2)
C6 0.024(3) 0.012(3) 0.019(4) -0.002(3) 0.000(3) -0.006(2)
C7 0.023(3) 0.020(3) 0.018(4) -0.002(3) 0.003(3) -0.007(3)
C8 0.034(4) 0.019(3) 0.016(4) 0.002(3) -0.001(3) -0.017(3)
C9 0.021(3) 0.024(3) 0.019(4) -0.001(3) 0.002(3) -0.013(3)

loop_
_atom_type_symbol
_atom_type_description
_atom_type_scat_dispersion_real
_atom_type_scat_dispersion_imag
_atom_type_scat_source
C C 0.0033 0.0016 'International Tables Vol C Tables 4.2.6.8 and 6.1.1.4'
H H 0.0000 0.0000 'International Tables Vol C Tables 4.2.6.8 and 6.1.1.4'
O O 0.0106 0.0060 'International Tables Vol C Tables 4.2.6.8 and 6.1.1.4'
P P 0.1023 0.0942 'International Tables Vol C Tables 4.2.6.8 and 6.1.1.4'
Ag Ag -0.8971 1.1015 'International Tables Vol C Tables 4.2.6.8 and 6.1.1.4'

loop_
_geom_angle_atom_site_label_1
_geom_angle_atom_site_label_2
_geom_angle_atom_site_label_3
_geom_angle
_geom_angle_site_symmetry_1
_geom_angle_site_symmetry_3
O8 Ag1 O1 113.09(13) 2_666 .
O8 Ag1 O6 150.14(13) 2_666 1_554
O1 Ag1 O6 83.63(12) . 1_554
O8 Ag1 O6 88.48(12) 2_666 2_666
O1 Ag1 O6 110.36(12) . 2_666
O6 Ag1 O6 109.42(10) 1_554 2_666
O8 Ag1 O5 93.21(13) 2_666 1_554
O1 Ag1 O5 103.27(12) . 1_554
O6 Ag1 O5 57.96(11) 1_554 1_554
O6 Ag1 O5 142.57(11) 2_666 1_554
O8 Ag1 Ag1 133.84(10) 2_666 2_665
O1 Ag1 Ag1 102.82(9) . 2_665
O6 Ag1 Ag1 58.22(8) 1_554 2_665
O6 Ag1 Ag1 51.20(8) 2_666 2_665
O5 Ag1 Ag1 106.11(8) 1_554 2_665
O8 Ag1 Ag3 47.10(9) 2_666 2_666
O1 Ag1 Ag3 131.89(10) . 2_666
O6 Ag1 Ag3 137.36(8) 1_554 2_666
O6 Ag1 Ag3 43.48(8) 2_666 2_666
O5 Ag1 Ag3 118.98(8) 1_554 2_666
Ag1 Ag1 Ag3 87.36(2) 2_665 2_666
O9 Ag2 O3 128.43(12) 2_667 2_766
O9 Ag2 O5 131.66(14) 2_667 .
O3 Ag2 O5 94.48(14) 2_766 .
O9 Ag2 O4 87.81(14) 2_667 2_767
O3 Ag2 O4 112.78(13) 2_766 2_767
O5 Ag2 O4 95.37(13) . 2_767
O9 Ag2 Ag3 88.92(9) 2_667 2_767
O3 Ag2 Ag3 54.86(9) 2_766 2_767
O5 Ag2 Ag3 138.71(10) . 2_767
O4 Ag2 Ag3 76.23(9) 2_767 2_767
O9 Ag2 Ag3 94.50(9) 2_667 1_565
O3 Ag2 Ag3 42.76(8) 2_766 1_565
O5 Ag2 Ag3 107.62(10) . 1_565
O4 Ag2 Ag3 146.29(9) 2_767 1_565
Ag3 Ag2 Ag3 70.205(18) 2_767 1_565
O3 Ag3 O6 161.37(12) 2_756 .
O3 Ag3 O8 101.38(13) 2_756 .
O6 Ag3 O8 96.31(12) . .
O3 Ag3 O3 80.90(13) 2_756 1_556
O6 Ag3 O3 85.45(12) . 1_556
O8 Ag3 O3 119.02(13) . 1_556
O3 Ag3 Ag2 84.60(9) 2_756 2_767
O6 Ag3 Ag2 76.81(9) . 2_767
O8 Ag3 Ag2 163.69(10) . 2_767
O3 Ag3 Ag2 46.43(8) 1_556 2_767
O3 Ag3 Ag1 139.86(10) 2_756 2_666
O6 Ag3 Ag1 54.74(9) . 2_666
O8 Ag3 Ag1 43.96(9) . 2_666
O3 Ag3 Ag1 98.34(8) 1_556 2_666
Ag2 Ag3 Ag1 123.74(2) 2_767 2_666
O3 Ag3 Ag2 44.32(10) 2_756 1_545
O6 Ag3 Ag2 142.91(10) . 1_545
O8 Ag3 Ag2 66.94(9) . 1_545
O3 Ag3 Ag2 75.85(8) 1_556 1_545
Ag2 Ag3 Ag2 109.795(19) 2_767 1_545
Ag1 Ag3 Ag2 96.22(2) 2_666 1_545
P1 O1 Ag1 118.4(2) . .
P1 O3 Ag3 130.3(2) . 2_756
P1 O3 Ag2 128.9(2) . 2_766
Ag3 O3 Ag2 92.92(13) 2_756 2_766
P1 O3 Ag2 38.64(14) . 1_556
Ag3 O3 Ag2 103.80(10) 2_756 1_556
Ag2 O3 Ag2 116.20(9) 2_766 1_556
P2 O4 Ag2 121.3(2) . 2_767
P2 O5 Ag2 142.6(2) . .
P2 O6 Ag3 126.0(2) . .
P2 O6 Ag1 98.68(18) . 1_556
Ag3 O6 Ag1 131.57(17) . 1_556
P3 O8 Ag1 129.0(2) . 2_666
P3 O8 Ag3 127.5(2) . .
Ag1 O8 Ag3 88.94(12) 2_666 .
P3 O9 Ag2 115.2(2) . 2_667
O1 P1 O3 116.6(2) . .
O1 P1 O2 105.2(2) . .
O3 P1 O2 110.0(2) . .
O1 P1 C7 110.7(3) . .
O3 P1 C7 106.5(2) . .
O2 P1 C7 107.6(3) . .
O6 P2 O5 114.1(2) . .
O6 P2 O4 108.1(2) . .
O5 P2 O4 109.7(2) . .
O6 P2 C8 111.2(2) . .
O5 P2 C8 107.2(2) . .
O4 P2 C8 106.4(3) . .
O8 P3 O9 113.2(2) . .
O8 P3 O7 111.1(2) . .
O9 P3 O7 110.5(2) . .
O8 P3 C9 110.9(2) . .
O9 P3 C9 109.3(2) . .
O7 P3 C9 101.2(3) . .
C2 C1 C6 118.4(5) . .
C2 C1 C7 121.4(5) . .
C6 C1 C7 120.1(5) . .
C3 C2 C1 121.1(5) . .
C2 C3 C4 119.3(5) . .
C2 C3 C8 122.2(5) . .
C4 C3 C8 118.5(5) . .
C5 C4 C3 121.0(5) . .
C4 C5 C6 118.5(5) . .
C4 C5 C9 119.2(5) . .
C6 C5 C9 122.3(5) . .
C5 C6 C1 121.6(5) . .
C1 C7 P1 115.1(4) . .
C3 C8 P2 116.0(4) . .
C5 C9 P3 111.9(4) . .

loop_
_geom_bond_atom_site_label_1
_geom_bond_atom_site_label_2
_geom_bond_distance
_geom_bond_site_symmetry_2
Ag1 O8 2.283(4) 2_666
Ag1 O1 2.442(4) .
Ag1 O6 2.488(4) 1_554
Ag1 O6 2.714(4) 2_666
Ag1 O5 2.725(4) 1_554
Ag1 Ag1 3.0106(10) 2_665
Ag1 Ag3 3.2891(8) 2_666
Ag2 O9 2.267(4) 2_667
Ag2 O3 2.341(4) 2_766
Ag2 O5 2.367(4) .
Ag2 O4 2.535(4) 2_767
Ag2 Ag3 3.1691(8) 2_767
Ag2 Ag3 3.3469(8) 1_565
Ag3 O3 2.275(3) 2_756
Ag3 O6 2.287(4) .
Ag3 O8 2.410(4) .
Ag3 O3 2.642(4) 1_556
Ag3 Ag2 3.1691(8) 2_767
Ag3 Ag1 3.2892(8) 2_666
Ag3 Ag2 3.3469(8) 1_545
O1 P1 1.509(4) .
O2 P1 1.572(4) .
O3 P1 1.519(4) .
O3 Ag3 2.275(3) 2_756
O3 Ag2 2.341(4) 2_766
O3 Ag2 21.965(5) 1_556
O4 P2 1.571(4) .
O4 Ag2 2.535(4) 2_767
O5 P2 1.512(4) .
O6 P2 1.508(4) .
O6 Ag1 2.488(4) 1_556
O7 P3 1.566(4) .
O8 P3 1.511(4) .
O8 Ag1 2.283(4) 2_666
O9 P3 1.522(4) .
O9 Ag2 2.267(4) 2_667
P1 C7 1.798(6) .
P2 C8 1.808(6) .
P3 C9 1.799(6) .
C1 C2 1.395(7) .
C1 C6 1.395(8) .
C1 C7 1.504(8) .
C2 C3 1.373(8) .
C3 C4 1.406(8) .
C3 C8 1.522(7) .
C4 C5 1.379(7) .
C5 C6 1.393(8) .
C5 C9 1.518(7) .
